data_4035847
loop_
_publ_author_name
'Skalenko, Yevhen A.'
'Druzhenko, Tetiana V.'
'Denisenko, Aleksandr V.'
'Samoilenko, Maryna V.'
'Dacenko, Oleksandr P.'
'Trofymchuk, Serhii A.'
'Grygorenko, Oleksandr O.'
'Tolmachev, Andrey A.'
'Mykhailiuk, Pavel K.'

_publ_section_title
;
 [2+2]-Photocycloaddition of N-Benzylmaleimide to Alkenes As an Approach
 to Functional 3-Azabicyclo[3.2.0]heptanes.
;
_journal_issue 12
_journal_name_full 'The Journal of organic chemistry'
_journal_page_first 6275
_journal_page_last 6289
_journal_paper_doi 10.1021/acs.joc.8b00077
_journal_volume 83
_journal_year 2018
_chemical_formula_sum 'C15 H19 N O2 S'
_chemical_formula_weight 277.37
_space_group_crystal_system triclinic
_space_group_IT_number 2
_space_group_name_Hall '-P 1'
_space_group_name_H-M_alt 'P -1'
_atom_sites_solution_hydrogens difmap
_audit_creation_method SHELXL-2014/7
_cell_angle_alpha 87.397(8)
_cell_angle_beta 77.332(8)
_cell_angle_gamma 76.803(9)
_cell_formula_units_Z 2
_cell_length_a 6.2978(7)
_cell_length_b 8.5419(9)
_cell_length_c 13.3191(12)
_cell_measurement_reflns_used 1463
_cell_measurement_temperature 293(2)
_cell_measurement_theta_max 30.4
_cell_measurement_theta_min 4.0
_cell_volume 680.59(13)
_computing_structure_refinement 'SHELXL-2014/7 (Sheldrick, 2014)'
_diffrn_ambient_temperature 293(2)
_diffrn_detector_area_resol_mean 16.1827
_diffrn_measured_fraction_theta_full 0.974
_diffrn_measured_fraction_theta_max 0.979
_diffrn_measurement_device_type 'Xcalibur, Sapphire3'
_diffrn_radiation_type MoK\a
_diffrn_radiation_wavelength 0.71073
_diffrn_reflns_av_R_equivalents 0.0276
_diffrn_reflns_av_unetI/netI 0.0432
_diffrn_reflns_Laue_measured_fraction_full 0.974
_diffrn_reflns_Laue_measured_fraction_max 0.979
_diffrn_reflns_limit_h_max 7
_diffrn_reflns_limit_h_min -8
_diffrn_reflns_limit_k_max 11
_diffrn_reflns_limit_k_min -12
_diffrn_reflns_limit_l_max 18
_diffrn_reflns_limit_l_min -18
_diffrn_reflns_number 6490
_diffrn_reflns_point_group_measured_fraction_full 0.974
_diffrn_reflns_point_group_measured_fraction_max 0.979
_diffrn_reflns_theta_full 25.242
_diffrn_reflns_theta_max 29.995
_diffrn_reflns_theta_min 3.402
_diffrn_source 'Enhance (Mo) X-ray Source'
_exptl_absorpt_coefficient_mu 0.235
_exptl_absorpt_correction_T_max 1.000
_exptl_absorpt_correction_T_min 0.727
_exptl_absorpt_correction_type multi-scan
_exptl_absorpt_process_details
;
CrysAlisPro, Agilent Technologies,
Version 1.171.36.32 (release 02-08-2013 CrysAlis171 .NET)
(compiled Aug  2 2013,16:46:58)
Empirical absorption correction using spherical harmonics,
 implemented in SCALE3 ABSPACK scaling algorithm.
;
_exptl_crystal_colour colorless
_exptl_crystal_density_diffrn 1.353
_exptl_crystal_description plate
_exptl_crystal_F_000 296
_exptl_crystal_size_max 0.200
_exptl_crystal_size_mid 0.150
_exptl_crystal_size_min 0.030
_refine_diff_density_max 0.278
_refine_diff_density_min -0.344
_refine_diff_density_rms 0.045
_refine_ls_extinction_method none
_refine_ls_goodness_of_fit_ref 0.998
_refine_ls_hydrogen_treatment refall
_refine_ls_matrix_type full
_refine_ls_number_parameters 248
_refine_ls_number_reflns 3878
_refine_ls_number_restraints 0
_refine_ls_restrained_S_all 0.998
_refine_ls_R_factor_all 0.0571
_refine_ls_R_factor_gt 0.0426
_refine_ls_shift/su_max 0.000
_refine_ls_shift/su_mean 0.000
_refine_ls_structure_factor_coef Fsqd
_refine_ls_weighting_details 'w=1/[\s^2^(Fo^2^)+(0.0612P)^2^] where P=(Fo^2^+2Fc^2^)/3'
_refine_ls_weighting_scheme calc
_refine_ls_wR_factor_gt 0.1057
_refine_ls_wR_factor_ref 0.1146
_reflns_Friedel_coverage 0.000
_reflns_number_gt 3031
_reflns_number_total 3878
_reflns_threshold_expression 'I > 2\s(I)'
_cod_data_source_file jo8b00077_si_002.cif
_cod_data_source_block 43
_cod_database_code 4035847
_shelx_shelxl_version_number 2014/7
_shelx_space_group_comment
;
The symmetry employed for this shelxl refinement is uniquely defined
by the following loop, which should always be used as a source of
symmetry information in preference to the above space-group names.
They are only intended as comments.
;
_shelx_estimated_absorpt_t_min 0.954
_shelx_estimated_absorpt_t_max 0.993

loop_
_space_group_symop_operation_xyz
'x, y, z'
'-x, -y, -z'

loop_
_atom_site_label
_atom_site_type_symbol
_atom_site_fract_x
_atom_site_fract_y
_atom_site_fract_z
_atom_site_U_iso_or_equiv
_atom_site_adp_type
_atom_site_occupancy
_atom_site_site_symmetry_order
_atom_site_calc_flag
S1 S 0.34828(6) 0.29121(4) 0.47525(3) 0.04290(12) Uani 1 1 d
O1 O 0.2366(2) 0.16327(15) 0.47015(10) 0.0639(3) Uani 1 1 d
O2 O 0.3035(2) 0.37224(14) 0.57258(9) 0.0587(3) Uani 1 1 d
N1 N 0.82330(17) 0.25189(13) 0.07773(8) 0.0344(2) Uani 1 1 d
C1 C 0.6394(3) 0.2217(2) 0.42393(12) 0.0455(3) Uani 1 1 d
H1A H 0.690(3) 0.121(2) 0.4502(15) 0.058(5) Uiso 1 1 d
H1B H 0.706(3) 0.298(2) 0.4496(14) 0.048(4) Uiso 1 1 d
C2 C 0.6605(2) 0.22724(15) 0.30729(10) 0.0357(3) Uani 1 1 d
H2 H 0.705(3) 0.1148(19) 0.2775(13) 0.045(4) Uiso 1 1 d
C3 C 0.8065(2) 0.33740(16) 0.24535(10) 0.0362(3) Uani 1 1 d
H3 H 0.872(3) 0.3959(18) 0.2895(13) 0.041(4) Uiso 1 1 d
C4 C 0.9673(2) 0.26361(19) 0.14904(11) 0.0395(3) Uani 1 1 d
H4A H 1.054(3) 0.1588(19) 0.1595(12) 0.041(4) Uiso 1 1 d
H4B H 1.072(3) 0.339(2) 0.1198(14) 0.054(5) Uiso 1 1 d
C5 C 0.6531(2) 0.40309(17) 0.09252(11) 0.0399(3) Uani 1 1 d
H5A H 0.525(3) 0.3950(19) 0.0658(13) 0.047(4) Uiso 1 1 d
H5B H 0.711(3) 0.497(2) 0.0504(13) 0.048(4) Uiso 1 1 d
C6 C 0.6006(2) 0.43782(15) 0.20699(11) 0.0372(3) Uani 1 1 d
H6 H 0.554(3) 0.559(2) 0.2218(13) 0.047(4) Uiso 1 1 d
C7 C 0.4490(2) 0.33939(16) 0.27713(10) 0.0362(3) Uani 1 1 d
H7 H 0.367(2) 0.2796(18) 0.2418(13) 0.040(4) Uiso 1 1 d
C8 C 0.3027(2) 0.42805(18) 0.37368(11) 0.0434(3) Uani 1 1 d
H8A H 0.346(3) 0.529(2) 0.3900(15) 0.059(5) Uiso 1 1 d
H8B H 0.143(3) 0.457(2) 0.3765(15) 0.059(5) Uiso 1 1 d
C9 C 0.9560(2) 0.2264(2) -0.02697(11) 0.0426(3) Uani 1 1 d
H9A H 1.014(3) 0.322(2) -0.0474(14) 0.053(5) Uiso 1 1 d
H9B H 1.081(3) 0.125(2) -0.0277(13) 0.054(5) Uiso 1 1 d
C10 C 0.8376(2) 0.19298(15) -0.10779(10) 0.0352(3) Uani 1 1 d
C11 C 0.6407(2) 0.13821(16) -0.08460(11) 0.0381(3) Uani 1 1 d
H11 H 0.569(3) 0.128(2) -0.0148(16) 0.064(5) Uiso 1 1 d
C12 C 0.5519(2) 0.09342(17) -0.16252(11) 0.0414(3) Uani 1 1 d
H12 H 0.417(3) 0.0548(19) -0.1414(13) 0.046(4) Uiso 1 1 d
C13 C 0.6569(3) 0.10212(18) -0.26446(12) 0.0443(3) Uani 1 1 d
H13 H 0.599(3) 0.070(2) -0.3191(15) 0.060(5) Uiso 1 1 d
C14 C 0.8510(3) 0.15968(18) -0.28877(11) 0.0458(3) Uani 1 1 d
H14 H 0.929(3) 0.171(2) -0.3564(15) 0.055(5) Uiso 1 1 d
C15 C 0.9397(2) 0.20588(17) -0.21144(11) 0.0417(3) Uani 1 1 d
H15 H 1.068(3) 0.246(2) -0.2261(13) 0.051(4) Uiso 1 1 d

loop_
_atom_site_aniso_label
_atom_site_aniso_U_11
_atom_site_aniso_U_22
_atom_site_aniso_U_33
_atom_site_aniso_U_23
_atom_site_aniso_U_13
_atom_site_aniso_U_12
S1 0.0492(2) 0.0458(2) 0.03269(19) -0.00455(13) -0.00054(13) -0.01550(15)
O1 0.0772(8) 0.0626(7) 0.0549(8) -0.0055(5) 0.0047(6) -0.0388(6)
O2 0.0711(7) 0.0670(7) 0.0350(6) -0.0115(5) -0.0008(5) -0.0171(6)
N1 0.0318(5) 0.0421(6) 0.0291(5) -0.0011(4) -0.0060(4) -0.0083(4)
C1 0.0496(8) 0.0491(8) 0.0352(7) 0.0059(6) -0.0096(6) -0.0062(6)
C2 0.0391(6) 0.0318(6) 0.0350(7) -0.0013(5) -0.0074(5) -0.0058(5)
C3 0.0370(6) 0.0407(6) 0.0338(7) -0.0021(5) -0.0106(5) -0.0118(5)
C4 0.0322(6) 0.0513(8) 0.0354(7) -0.0018(5) -0.0078(5) -0.0089(6)
C5 0.0426(7) 0.0414(7) 0.0348(7) 0.0056(5) -0.0116(5) -0.0057(5)
C6 0.0418(7) 0.0320(6) 0.0367(7) -0.0005(5) -0.0077(5) -0.0067(5)
C7 0.0355(6) 0.0413(7) 0.0331(7) -0.0030(5) -0.0090(5) -0.0087(5)
C8 0.0360(7) 0.0490(8) 0.0411(8) -0.0052(6) -0.0045(5) -0.0039(6)
C9 0.0381(7) 0.0577(8) 0.0332(7) -0.0022(6) -0.0017(5) -0.0180(6)
C10 0.0358(6) 0.0369(6) 0.0304(6) 0.0006(5) -0.0028(5) -0.0070(5)
C11 0.0401(6) 0.0422(7) 0.0298(7) -0.0004(5) -0.0010(5) -0.0108(5)
C12 0.0387(7) 0.0438(7) 0.0410(8) -0.0039(5) -0.0064(5) -0.0091(6)
C13 0.0514(8) 0.0464(7) 0.0348(7) -0.0046(5) -0.0121(6) -0.0070(6)
C14 0.0536(8) 0.0504(8) 0.0268(7) 0.0028(5) -0.0007(6) -0.0063(6)
C15 0.0396(7) 0.0479(8) 0.0339(7) 0.0030(5) 0.0009(5) -0.0114(6)

loop_
_atom_type_symbol
_atom_type_description
_atom_type_scat_dispersion_real
_atom_type_scat_dispersion_imag
_atom_type_scat_source
C C 0.0033 0.0016 'International Tables Vol C Tables 4.2.6.8 and 6.1.1.4'
H H 0.0000 0.0000 'International Tables Vol C Tables 4.2.6.8 and 6.1.1.4'
N N 0.0061 0.0033 'International Tables Vol C Tables 4.2.6.8 and 6.1.1.4'
O O 0.0106 0.0060 'International Tables Vol C Tables 4.2.6.8 and 6.1.1.4'
S S 0.1246 0.1234 'International Tables Vol C Tables 4.2.6.8 and 6.1.1.4'

loop_
_geom_angle_atom_site_label_1
_geom_angle_atom_site_label_2
_geom_angle_atom_site_label_3
_geom_angle
O2 S1 O1 117.26(8)
O2 S1 C8 111.97(7)
O1 S1 C8 108.80(8)
O2 S1 C1 112.46(8)
O1 S1 C1 109.17(8)
C8 S1 C1 94.86(7)
C9 N1 C5 114.05(11)
C9 N1 C4 110.00(10)
C5 N1 C4 104.49(11)
C2 C1 S1 104.35(10)
C1 C2 C3 117.14(12)
C1 C2 C7 111.49(11)
C3 C2 C7 89.29(9)
C4 C3 C2 115.52(11)
C4 C3 C6 104.73(11)
C2 C3 C6 90.37(9)
N1 C4 C3 104.27(10)
N1 C5 C6 105.31(10)
C5 C6 C7 116.79(11)
C5 C6 C3 104.54(10)
C7 C6 C3 89.96(10)
C8 C7 C6 114.55(11)
C8 C7 C2 108.28(11)
C6 C7 C2 89.89(10)
C7 C8 S1 104.36(9)
N1 C9 C10 116.54(11)
C11 C10 C15 118.36(13)
C11 C10 C9 123.16(12)
C15 C10 C9 118.29(12)
C12 C11 C10 120.54(13)
C13 C12 C11 120.80(14)
C12 C13 C14 119.26(14)
C15 C14 C13 120.29(14)
C14 C15 C10 120.71(14)

loop_
_geom_bond_atom_site_label_1
_geom_bond_atom_site_label_2
_geom_bond_distance
S1 O2 1.4392(12)
S1 O1 1.4394(12)
S1 C8 1.7754(16)
S1 C1 1.7808(16)
N1 C9 1.4574(17)
N1 C5 1.4678(17)
N1 C4 1.4705(17)
C1 C2 1.529(2)
C2 C3 1.5502(19)
C2 C7 1.5717(18)
C3 C4 1.5102(19)
C3 C6 1.5562(18)
C5 C6 1.5155(19)
C6 C7 1.5475(19)
C7 C8 1.5252(19)
C9 C10 1.5080(19)
C10 C11 1.3914(19)
C10 C15 1.4002(18)
C11 C12 1.387(2)
C12 C13 1.380(2)
C13 C14 1.388(2)
C14 C15 1.385(2)

loop_
_geom_torsion_atom_site_label_1
_geom_torsion_atom_site_label_2
_geom_torsion_atom_site_label_3
_geom_torsion_atom_site_label_4
_geom_torsion
O2 S1 C1 C2 -149.87(10)
O1 S1 C1 C2 78.17(12)
C8 S1 C1 C2 -33.68(11)
S1 C1 C2 C3 119.48(11)
S1 C1 C2 C7 18.71(14)
C1 C2 C3 C4 134.28(12)
C7 C2 C3 C4 -111.81(11)
C1 C2 C3 C6 -119.17(12)
C7 C2 C3 C6 -5.26(10)
C9 N1 C4 C3 163.73(11)
C5 N1 C4 C3 40.91(14)
C2 C3 C4 N1 70.46(14)
C6 C3 C4 N1 -27.17(14)
C9 N1 C5 C6 -158.47(11)
C4 N1 C5 C6 -38.32(13)
N1 C5 C6 C7 -77.04(13)
N1 C5 C6 C3 20.44(13)
C4 C3 C6 C5 4.16(14)
C2 C3 C6 C5 -112.40(11)
C4 C3 C6 C7 121.90(11)
C2 C3 C6 C7 5.34(10)
C5 C6 C7 C8 -148.83(11)
C3 C6 C7 C8 104.85(11)
C5 C6 C7 C2 101.05(12)
C3 C6 C7 C2 -5.27(10)
C1 C2 C7 C8 8.42(16)
C3 C2 C7 C8 -110.62(12)
C1 C2 C7 C6 124.33(12)
C3 C2 C7 C6 5.29(10)
C6 C7 C8 S1 -130.24(10)
C2 C7 C8 S1 -31.69(13)
O2 S1 C8 C7 155.66(10)
O1 S1 C8 C7 -73.10(11)
C1 S1 C8 C7 39.05(11)
C5 N1 C9 C10 -69.72(17)
C4 N1 C9 C10 173.27(12)
N1 C9 C10 C11 -20.1(2)
N1 C9 C10 C15 164.97(12)
C15 C10 C11 C12 1.77(19)
C9 C10 C11 C12 -173.17(13)
C10 C11 C12 C13 0.0(2)
C11 C12 C13 C14 -1.3(2)
C12 C13 C14 C15 0.8(2)
C13 C14 C15 C10 1.0(2)
C11 C10 C15 C14 -2.3(2)
C9 C10 C15 C14 172.89(13)
